data_4504178
loop_
_publ_author_name
'Mastropietro, Teresa F.'
'Armentano, Donatella'
'Marino, Nadia'
'De Munno, Giovanni'
'Anastassopoulou, Jane'
'Theophanides, Theophilos'

_publ_section_title
;
 Supramolecular Assemblies of Nucleobase Derivative 1-Mecyt with Mg(II)
 and Ni(II) and Solid-State Transformation of Ni(II) Phase:&#x00A0; A
 Comprehensive Evidence of Their Different Reactivity toward 1-Mecyt
 [1-Mecyt = 1-Methylcytosine]
;
_journal_issue 4
_journal_name_full 'Crystal Growth &amp; Design'
_journal_page_first 609
_journal_paper_doi 10.1021/cg060894k
_journal_volume 7
_journal_year 2007
_chemical_formula_sum 'C10 H14 Cl2 N6 Ni O2'
_chemical_formula_weight 379.88
_chemical_name_systematic
; 
 ? 
;
_space_group_IT_number 15
_symmetry_cell_setting monoclinic
_symmetry_space_group_name_Hall '-C 2yc'
_symmetry_space_group_name_H-M 'C 1 2/c 1'
_atom_sites_solution_hydrogens geom
_atom_sites_solution_primary direct
_atom_sites_solution_secondary difmap
_audit_creation_method SHELXL-97
_cell_angle_alpha 90.00
_cell_angle_beta 101.251(2)
_cell_angle_gamma 90.00
_cell_formula_units_Z 8
_cell_length_a 27.6819(6)
_cell_length_b 7.3574(2)
_cell_length_c 14.5039(4)
_cell_measurement_reflns_used 8080
_cell_measurement_temperature 293(2)
_cell_measurement_theta_max 28.02
_cell_measurement_theta_min 3.05
_cell_volume 2897.19(13)
_computing_cell_refinement 'Bruker SMART'
_computing_data_collection 'Bruker SMART'
_computing_data_reduction 'Bruker SAINT'
_computing_molecular_graphics 'Bruker SHELXTL'
_computing_publication_material 'Bruker SHELXTL'
_computing_structure_refinement 'SHELXL-97 (Sheldrick, 1997)'
_computing_structure_solution 'SHELXS-97 (Sheldrick, 1990)'
_diffrn_ambient_temperature 273(2)
_diffrn_measured_fraction_theta_full 0.994
_diffrn_measured_fraction_theta_max 0.994
_diffrn_measurement_device_type 'X8APEXII CCD area detector'
_diffrn_measurement_method 'phi and omega scans'
_diffrn_radiation_monochromator graphite
_diffrn_radiation_source 'fine-focus sealed tube'
_diffrn_radiation_type MoK\a
_diffrn_radiation_wavelength 0.71073
_diffrn_reflns_av_R_equivalents 0.0175
_diffrn_reflns_av_sigmaI/netI 0.0112
_diffrn_reflns_limit_h_max 39
_diffrn_reflns_limit_h_min -39
_diffrn_reflns_limit_k_max 10
_diffrn_reflns_limit_k_min -10
_diffrn_reflns_limit_l_max 20
_diffrn_reflns_limit_l_min -20
_diffrn_reflns_number 26594
_diffrn_reflns_theta_full 30.86
_diffrn_reflns_theta_max 30.86
_diffrn_reflns_theta_min 2.86
_exptl_absorpt_coefficient_mu 1.721
_exptl_absorpt_correction_T_max 0.8201
_exptl_absorpt_correction_T_min 0.6828
_exptl_absorpt_correction_type empirical
_exptl_absorpt_process_details sadabs
_exptl_crystal_colour orange-brown
_exptl_crystal_density_diffrn 1.742
_exptl_crystal_density_method 'not measured'
_exptl_crystal_description parallelepiped
_exptl_crystal_F_000 1552
_exptl_crystal_size_max 0.24
_exptl_crystal_size_mid 0.22
_exptl_crystal_size_min 0.12
_refine_diff_density_max 0.520
_refine_diff_density_min -0.305
_refine_diff_density_rms 0.054
_refine_ls_extinction_method none
_refine_ls_goodness_of_fit_ref 0.889
_refine_ls_hydrogen_treatment riding
_refine_ls_matrix_type full
_refine_ls_number_parameters 190
_refine_ls_number_reflns 4549
_refine_ls_number_restraints 0
_refine_ls_restrained_S_all 0.889
_refine_ls_R_factor_all 0.0269
_refine_ls_R_factor_gt 0.0231
_refine_ls_shift/su_max 0.001
_refine_ls_shift/su_mean 0.000
_refine_ls_structure_factor_coef Fsqd
_refine_ls_weighting_details 'calc w=1/[\s^2^(Fo^2^)+(0.1000P)^2^+0.1286P] where P=(Fo^2^+2Fc^2^)/3'
_refine_ls_weighting_scheme calc
_refine_ls_wR_factor_gt 0.0924
_refine_ls_wR_factor_ref 0.1029
_reflns_number_gt 4093
_reflns_number_total 4549
_reflns_threshold_expression >2sigma(I)
_cod_data_source_file cg060894ksi20061207_061501.cif
_cod_data_source_block 3
_cod_depositor_comments
;
The following automatic conversions were performed:

'_symmetry_cell_setting' value 'Monoclinic' changed to 'monoclinic'
according to /home/saulius/struct/CIF-dictionaries/cif_core.dic
dictionary named 'cif_core.dic' version 2.4.1 from 2010-06-29.

Automatic conversion script
Id: cif_fix_values 1715 2011-07-08 13:25:40Z adriana 
;
_cod_original_sg_symbol_H-M C2/c
_cod_database_code 4504178

loop_
_symmetry_equiv_pos_as_xyz
'x, y, z'
'-x, y, -z+1/2'
'x+1/2, y+1/2, z'
'-x+1/2, y+1/2, -z+1/2'
'-x, -y, -z'
'x, -y, z-1/2'
'-x+1/2, -y+1/2, -z'
'x+1/2, -y+1/2, z-1/2'

loop_
_atom_site_label
_atom_site_type_symbol
_atom_site_fract_x
_atom_site_fract_y
_atom_site_fract_z
_atom_site_U_iso_or_equiv
_atom_site_adp_type
_atom_site_occupancy
_atom_site_symmetry_multiplicity
_atom_site_calc_flag
_atom_site_refinement_flags
Ni1 Ni 0.128050(5) 0.15413(2) 0.129683(11) 0.02607(8) Uani 1 1 d .
Cl1 Cl 0.155212(12) 0.17260(4) 0.29135(2) 0.03441(9) Uani 1 1 d .
Cl2 Cl 0.168693(13) -0.11299(5) 0.10221(3) 0.03800(10) Uani 1 1 d .
N3' N 0.17737(4) 0.32757(14) 0.08539(7) 0.0285(2) Uani 1 1 d .
N3 N 0.05909(3) 0.06104(13) 0.12989(7) 0.02552(19) Uani 1 1 d .
N1 N -0.01801(4) 0.20537(15) 0.11998(8) 0.0324(2) Uani 1 1 d .
N1' N 0.17528(4) 0.38570(15) -0.07527(8) 0.0298(2) Uani 1 1 d .
N4' N 0.24306(5) 0.40542(18) 0.19923(9) 0.0398(3) Uani 1 1 d .
H41' H 0.2291 0.3521 0.2398 0.048 Uiso 1 1 calc R
H42' H 0.2713 0.4566 0.2169 0.048 Uiso 1 1 calc R
N4 N 0.06541(4) -0.24855(15) 0.13147(9) 0.0388(3) Uani 1 1 d .
H42 H 0.0966 -0.2373 0.1345 0.047 Uiso 1 1 calc R
H41 H 0.0524 -0.3549 0.1305 0.047 Uiso 1 1 calc R
O2 O 0.05376(4) 0.36496(12) 0.12917(9) 0.0404(2) Uani 1 1 d .
O2' O 0.11401(3) 0.23241(15) -0.02200(7) 0.0370(2) Uani 1 1 d .
C4 C 0.03739(4) -0.10225(15) 0.12830(8) 0.0266(2) Uani 1 1 d .
C1' C 0.15170(6) 0.35321(17) -0.17321(10) 0.0373(3) Uani 1 1 d .
H13' H 0.1374 0.2339 -0.1790 0.056 Uiso 1 1 calc R
H12' H 0.1758 0.3622 -0.2124 0.056 Uiso 1 1 calc R
H11' H 0.1264 0.4422 -0.1925 0.056 Uiso 1 1 calc R
C2' C 0.15416(4) 0.31484(17) -0.00550(9) 0.0279(2) Uani 1 1 d .
C5' C 0.21930(5) 0.47441(17) -0.05096(9) 0.0324(2) Uani 1 1 d .
H51' H 0.2333 0.5253 -0.0982 0.039 Uiso 1 1 calc R
C2 C 0.03214(4) 0.21621(16) 0.12651(9) 0.0279(2) Uani 1 1 d .
C6' C 0.24299(4) 0.49076(17) 0.03844(9) 0.0334(3) Uani 1 1 d .
H61' H 0.2727 0.5533 0.0537 0.040 Uiso 1 1 calc R
C4' C 0.22107(4) 0.40875(16) 0.10935(9) 0.0275(2) Uani 1 1 d .
C5 C -0.04045(4) 0.03988(19) 0.11717(10) 0.0348(3) Uani 1 1 d .
H51 H -0.0744 0.0339 0.1119 0.042 Uiso 1 1 calc R
C6 C -0.01436(5) -0.11368(18) 0.12192(10) 0.0350(3) Uani 1 1 d .
H61 H -0.0298 -0.2261 0.1211 0.042 Uiso 1 1 calc R
C1 C -0.04721(6) 0.3733(2) 0.11396(15) 0.0486(4) Uani 1 1 d .
H13 H -0.0815 0.3432 0.1075 0.073 Uiso 1 1 calc R
H12 H -0.0424 0.4426 0.0604 0.073 Uiso 1 1 calc R
H11 H -0.0369 0.4437 0.1701 0.073 Uiso 1 1 calc R

loop_
_atom_site_aniso_label
_atom_site_aniso_U_11
_atom_site_aniso_U_22
_atom_site_aniso_U_33
_atom_site_aniso_U_23
_atom_site_aniso_U_13
_atom_site_aniso_U_12
Ni1 0.01974(11) 0.02573(11) 0.03293(11) 0.00180(5) 0.00563(7) -0.00462(4)
Cl1 0.03191(17) 0.03838(18) 0.03249(16) 0.00033(11) 0.00521(12) 0.00222(11)
Cl2 0.03163(17) 0.03487(17) 0.0511(2) -0.00197(13) 0.01685(14) 0.00150(12)
N3' 0.0219(5) 0.0317(5) 0.0323(5) 0.0020(4) 0.0058(4) -0.0073(4)
N3 0.0212(4) 0.0205(4) 0.0347(5) 0.0012(3) 0.0052(3) -0.0038(3)
N1 0.0233(5) 0.0265(5) 0.0484(6) -0.0011(4) 0.0095(4) -0.0003(4)
N1' 0.0272(5) 0.0304(5) 0.0318(5) 0.0023(4) 0.0061(4) -0.0050(4)
N4' 0.0296(5) 0.0535(7) 0.0345(6) -0.0047(5) 0.0016(4) -0.0107(5)
N4 0.0301(5) 0.0224(5) 0.0628(7) 0.0047(5) 0.0066(5) -0.0030(4)
O2 0.0339(5) 0.0228(4) 0.0654(7) -0.0008(4) 0.0118(5) -0.0064(3)
O2' 0.0253(4) 0.0422(5) 0.0420(5) 0.0029(4) 0.0027(4) -0.0129(4)
C4 0.0248(5) 0.0231(5) 0.0306(5) 0.0019(4) 0.0024(4) -0.0052(4)
C1' 0.0406(8) 0.0384(7) 0.0316(6) -0.0012(5) 0.0041(5) -0.0023(5)
C2' 0.0223(5) 0.0273(5) 0.0339(6) 0.0014(4) 0.0049(4) -0.0049(4)
C5' 0.0278(6) 0.0325(6) 0.0391(6) 0.0039(5) 0.0117(5) -0.0059(4)
C2 0.0240(5) 0.0239(5) 0.0364(6) -0.0008(4) 0.0074(4) -0.0031(4)
C6' 0.0238(5) 0.0333(6) 0.0437(7) -0.0009(5) 0.0083(5) -0.0103(4)
C4' 0.0212(5) 0.0267(5) 0.0345(6) -0.0034(4) 0.0048(4) -0.0031(4)
C5 0.0212(5) 0.0344(6) 0.0487(7) -0.0008(5) 0.0067(5) -0.0072(4)
C6 0.0248(6) 0.0281(6) 0.0505(8) 0.0019(5) 0.0035(5) -0.0093(4)
C1 0.0330(7) 0.0355(7) 0.0796(12) -0.0021(7) 0.0161(7) 0.0079(5)

loop_
_atom_type_symbol
_atom_type_description
_atom_type_scat_dispersion_real
_atom_type_scat_dispersion_imag
_atom_type_scat_source
C C 0.0033 0.0016 'International Tables Vol C Tables 4.2.6.8 and 6.1.1.4'
H H 0.0000 0.0000 'International Tables Vol C Tables 4.2.6.8 and 6.1.1.4'
N N 0.0061 0.0033 'International Tables Vol C Tables 4.2.6.8 and 6.1.1.4'
O O 0.0106 0.0060 'International Tables Vol C Tables 4.2.6.8 and 6.1.1.4'
Cl Cl 0.1484 0.1585 'International Tables Vol C Tables 4.2.6.8 and 6.1.1.4'
Ni Ni 0.3393 1.1124 'International Tables Vol C Tables 4.2.6.8 and 6.1.1.4'

loop_
_geom_angle_atom_site_label_1
_geom_angle_atom_site_label_2
_geom_angle_atom_site_label_3
_geom_angle
N3 Ni1 N3' 152.91(4)
N3 Ni1 O2' 96.06(4)
N3' Ni1 O2' 62.09(4)
N3 Ni1 Cl1 97.91(3)
N3' Ni1 Cl1 100.07(3)
O2' Ni1 Cl1 159.91(3)
N3 Ni1 Cl2 101.58(3)
N3' Ni1 Cl2 95.58(3)
O2' Ni1 Cl2 92.63(3)
Cl1 Ni1 Cl2 98.603(14)
N3 Ni1 C2' 125.02(4)
N3' Ni1 C2' 32.52(4)
O2' Ni1 C2' 29.73(3)
Cl1 Ni1 C2' 132.40(3)
Cl2 Ni1 C2' 92.37(3)
C4' N3' C2' 121.31(10)
C4' N3' Ni1 144.97(9)
C2' N3' Ni1 92.48(7)
C4 N3 C2 120.72(10)
C4 N3 Ni1 136.12(8)
C2 N3 Ni1 103.08(7)
C5 N1 C2 120.10(11)
C5 N1 C1 120.44(12)
C2 N1 C1 119.44(11)
C5' N1' C2' 118.67(11)
C5' N1' C1' 122.35(11)
C2' N1' C1' 118.84(11)
C2' O2' Ni1 87.65(8)
N4 C4 N3 118.09(11)
N4 C4 C6 122.10(11)
N3 C4 C6 119.80(11)
O2' C2' N3' 117.18(11)
O2' C2' N1' 122.48(12)
N3' C2' N1' 120.31(11)
O2' C2' Ni1 62.61(7)
N3' C2' Ni1 55.00(6)
N1' C2' Ni1 170.58(10)
C6' C5' N1' 122.42(11)
O2 C2 N3 118.71(11)
O2 C2 N1 121.73(12)
N3 C2 N1 119.56(10)
C5' C6' C4' 117.60(11)
N4' C4' N3' 117.83(11)
N4' C4' C6' 122.56(11)
N3' C4' C6' 119.59(11)
C6 C5 N1 121.00(11)
C5 C6 C4 118.81(11)

loop_
_geom_bond_atom_site_label_1
_geom_bond_atom_site_label_2
_geom_bond_distance
Ni1 N3 2.0286(9)
Ni1 N3' 2.0610(10)
Ni1 O2' 2.2337(10)
Ni1 Cl1 2.3224(4)
Ni1 Cl2 2.3370(4)
Ni1 C2' 2.5135(12)
N3' C4' 1.3329(14)
N3' C2' 1.3523(16)
N3 C4 1.3413(13)
N3 C2 1.3594(15)
N1 C5 1.3639(16)
N1 C2 1.3753(15)
N1 C1 1.4695(17)
N1' C5' 1.3667(15)
N1' C2' 1.3669(16)
N1' C1' 1.4627(17)
N4' C4' 1.3270(17)
N4 C4 1.3222(16)
O2 C2 1.2444(14)
O2' C2' 1.2477(14)
C4 C6 1.4198(17)
C5' C6' 1.3394(18)
C6' C4' 1.4261(17)
C5 C6 1.3355(19)

loop_
_geom_hbond_atom_site_label_D
_geom_hbond_atom_site_label_H
_geom_hbond_atom_site_label_A
_geom_hbond_distance_DH
_geom_hbond_distance_HA
_geom_hbond_distance_DA
_geom_hbond_angle_DHA
_geom_hbond_site_symmetry_A
N4' H41' Cl1 0.86 2.66 3.4496(13) 153.1 .
N4' H42' Cl1 0.86 2.60 3.4152(13) 157.9 4
N4 H42 Cl2 0.86 2.32 3.1342(12) 157.0 .
N4 H41 O2 0.86 2.06 2.8612(14) 154.4 1_545
